data_4077014
loop_
_publ_author_name
'Wang, Zhong-Xia'
'Li, Ye-Xin'

_publ_section_title
;
 Lithium, Potassium, and Tin(II) Complexes of Novel
 3-(Iminophosphorano)-1-phosphaallyl and
 2-(Iminophosphorano)-1-phosphaallyl Ligands
;
_journal_issue 22
_journal_name_full Organometallics
_journal_page_first 4641
_journal_paper_doi 10.1021/om020422c
_journal_volume 21
_journal_year 2002
_chemical_formula_sum 'C66 H112 Li2 N2 O4 P4 Si4'
_chemical_formula_weight 1247.70
_chemical_name_systematic
; 
 ? 
;
_space_group_IT_number 2
_symmetry_cell_setting triclinic
_symmetry_space_group_name_Hall '-P 1'
_symmetry_space_group_name_H-M 'P -1'
_atom_sites_solution_hydrogens geom
_atom_sites_solution_primary direct
_atom_sites_solution_secondary difmap
_audit_creation_method SHELXL-97
_cell_angle_alpha 103.262(6)
_cell_angle_beta 97.354(6)
_cell_angle_gamma 94.270(5)
_cell_formula_units_Z 4
_cell_length_a 10.655(3)
_cell_length_b 17.776(5)
_cell_length_c 21.218(6)
_cell_measurement_reflns_used 846
_cell_measurement_temperature 299(2)
_cell_measurement_theta_max 15.516
_cell_measurement_theta_min 2.3o9
_cell_volume 3856.9(19)
_computing_cell_refinement 'Bruker SMART'
_computing_data_collection 'Bruker SMART'
_computing_data_reduction 'Bruker SHELXTL'
_computing_molecular_graphics 'Bruker SHELXTL'
_computing_publication_material 'Bruker SHELXTL'
_computing_structure_refinement 'SHELXL-97 (Sheldrick, 1997)'
_computing_structure_solution 'SHELXS-97 (Sheldrick, 1990)'
_diffrn_ambient_temperature 299(2)
_diffrn_measured_fraction_theta_full 0.932
_diffrn_measured_fraction_theta_max 0.932
_diffrn_measurement_device_type 'CCD area detector'
_diffrn_measurement_method 'phi and omega scans'
_diffrn_radiation_monochromator graphite
_diffrn_radiation_source 'fine-focus sealed tube'
_diffrn_radiation_type MoK\a
_diffrn_radiation_wavelength 0.71073
_diffrn_reflns_av_R_equivalents 0.0895
_diffrn_reflns_av_sigmaI/netI 0.4420
_diffrn_reflns_limit_h_max 7
_diffrn_reflns_limit_h_min -11
_diffrn_reflns_limit_k_max 19
_diffrn_reflns_limit_k_min -19
_diffrn_reflns_limit_l_max 23
_diffrn_reflns_limit_l_min -18
_diffrn_reflns_number 13982
_diffrn_reflns_theta_full 23.37
_diffrn_reflns_theta_max 23.37
_diffrn_reflns_theta_min 1.94
_exptl_absorpt_coefficient_mu 0.403
_exptl_absorpt_correction_T_max 0.9421
_exptl_absorpt_correction_T_min 0.9238
_exptl_absorpt_correction_type multi-scan
_exptl_absorpt_process_details sadabs
_exptl_crystal_colour colorless
_exptl_crystal_density_diffrn 2.149
_exptl_crystal_density_method 'not measured'
_exptl_crystal_F_000 2704
_exptl_crystal_size_max 0.20
_exptl_crystal_size_mid 0.20
_exptl_crystal_size_min 0.15
_refine_diff_density_max 0.191
_refine_diff_density_min -0.170
_refine_diff_density_rms 0.033
_refine_ls_extinction_method none
_refine_ls_goodness_of_fit_ref 0.644
_refine_ls_hydrogen_treatment mixed
_refine_ls_matrix_type full
_refine_ls_number_parameters 739
_refine_ls_number_reflns 10463
_refine_ls_number_restraints 0
_refine_ls_restrained_S_all 0.644
_refine_ls_R_factor_all 0.2863
_refine_ls_R_factor_gt 0.0556
_refine_ls_shift/su_max 0.025
_refine_ls_shift/su_mean 0.001
_refine_ls_structure_factor_coef Fsqd
_refine_ls_weighting_details 'calc w=1/[\s^2^(Fo^2^)+(0.0000P)^2^+0.0000P] where P=(Fo^2^+2Fc^2^)/3'
_refine_ls_weighting_scheme calc
_refine_ls_wR_factor_gt 0.0653
_refine_ls_wR_factor_ref 0.1081
_reflns_number_gt 2231
_reflns_number_total 10463
_reflns_threshold_expression >2sigma(I)
_cod_data_source_file om020422c.cif
_cod_data_source_block 5
_cod_depositor_comments
;
The following automatic conversions were performed:

'_symmetry_cell_setting' value 'Triclinic' changed to 'triclinic'
according to /home/saulius/struct/CIF-dictionaries/cif_core.dic
dictionary named 'cif_core.dic' version 2.4.1 from 2010-06-29.

Automatic conversion script
Id: cif_fix_values 1715 2011-07-08 13:25:40Z adriana 
;
_cod_original_cell_volume 3857(2)
_cod_original_sg_symbol_H-M P-1
_cod_database_code 4077014

loop_
_symmetry_equiv_pos_as_xyz
'x, y, z'
'-x, -y, -z'

loop_
_atom_site_label
_atom_site_type_symbol
_atom_site_fract_x
_atom_site_fract_y
_atom_site_fract_z
_atom_site_U_iso_or_equiv
_atom_site_adp_type
_atom_site_occupancy
_atom_site_symmetry_multiplicity
_atom_site_calc_flag
_atom_site_refinement_flags
Li1 Li 0.3215(13) 0.7678(8) 0.5383(6) 0.089(5) Uani 1 1 d .
Li2 Li 0.7207(12) 0.7534(8) 1.0548(6) 0.080(4) Uani 1 1 d .
P1 P 0.1058(2) 0.80864(13) 0.45534(11) 0.0700(7) Uani 1 1 d .
P2 P 0.3251(2) 0.72148(13) 0.41058(10) 0.0705(7) Uani 1 1 d .
P3 P 0.8601(2) 0.67144(12) 0.95513(10) 0.0663(7) Uani 1 1 d .
P4 P 0.6162(2) 0.74712(13) 0.93556(10) 0.0749(7) Uani 1 1 d .
Si1 Si 0.0897(3) 0.84669(16) 0.59783(13) 0.0982(9) Uani 1 1 d .
Si2 Si 0.1263(2) 0.56846(13) 0.31695(10) 0.0722(7) Uani 1 1 d .
Si3 Si 0.9960(3) 0.69886(15) 1.09042(12) 0.0892(8) Uani 1 1 d .
Si4 Si 0.7323(3) 0.84583(15) 0.83440(12) 0.0907(9) Uani 1 1 d .
N1 N 0.1475(5) 0.8077(3) 0.5287(2) 0.0652(18) Uani 1 1 d .
N2 N 0.8836(5) 0.7108(3) 1.0309(2) 0.0586(17) Uani 1 1 d .
O1 O 0.3352(8) 0.6805(3) 0.5761(2) 0.0949(19) Uani 1 1 d .
O2 O 0.4688(7) 0.8449(4) 0.5777(3) 0.108(2) Uani 1 1 d .
O3 O 0.7427(8) 0.8616(3) 1.1053(3) 0.111(2) Uani 1 1 d .
O4 O 0.6165(6) 0.6968(4) 1.1027(3) 0.116(2) Uani 1 1 d .
C1 C 0.2078(8) 0.8484(5) 0.6727(3) 0.139(4) Uani 1 1 d .
H1A H 0.2287 0.7966 0.6719 0.208 Uiso 1 1 calc R
H1B H 0.1711 0.8683 0.7114 0.208 Uiso 1 1 calc R
H1C H 0.2836 0.8812 0.6728 0.208 Uiso 1 1 calc R
C2 C 0.0549(9) 0.9467(5) 0.6047(4) 0.160(4) Uani 1 1 d .
H2A H 0.1301 0.9780 0.6015 0.240 Uiso 1 1 calc R
H2B H 0.0277 0.9664 0.6463 0.240 Uiso 1 1 calc R
H2C H -0.0114 0.9485 0.5701 0.240 Uiso 1 1 calc R
C3 C -0.0595(8) 0.7891(5) 0.6051(4) 0.153(4) Uani 1 1 d .
H3A H -0.0440 0.7360 0.6021 0.230 Uiso 1 1 calc R
H3B H -0.1252 0.7914 0.5704 0.230 Uiso 1 1 calc R
H3C H -0.0859 0.8103 0.6465 0.230 Uiso 1 1 calc R
C4 C 0.1806(7) 0.8915(4) 0.4350(3) 0.100(3) Uani 1 1 d .
H4A H 0.1600 0.9381 0.4629 0.151 Uiso 1 1 calc R
H4B H 0.1509 0.8907 0.3902 0.151 Uiso 1 1 calc R
H4C H 0.2712 0.8902 0.4410 0.151 Uiso 1 1 calc R
C5 C -0.0603(6) 0.8235(4) 0.4346(3) 0.097(3) Uani 1 1 d .
H5A H -0.1142 0.7824 0.4432 0.146 Uiso 1 1 calc R
H5B H -0.0776 0.8234 0.3891 0.146 Uiso 1 1 calc R
H5C H -0.0766 0.8725 0.4607 0.146 Uiso 1 1 calc R
C6 C 0.1516(7) 0.7224(4) 0.4010(3) 0.059(2) Uani 1 1 d .
C7 C 0.0736(7) 0.6576(5) 0.3719(3) 0.057(2) Uani 1 1 d .
C8 C -0.0632(9) 0.6500(4) 0.3818(5) 0.066(2) Uani 1 1 d .
C9 C -0.1618(10) 0.6556(4) 0.3337(4) 0.084(3) Uani 1 1 d .
H9 H -0.1430 0.6634 0.2939 0.100 Uiso 1 1 calc R
C10 C -0.2903(11) 0.6495(5) 0.3445(5) 0.103(3) Uani 1 1 d .
H10 H -0.3550 0.6531 0.3118 0.124 Uiso 1 1 calc R
C11 C -0.3190(10) 0.6385(5) 0.4022(6) 0.107(4) Uani 1 1 d .
H11 H -0.4032 0.6358 0.4095 0.128 Uiso 1 1 calc R
C12 C -0.2249(11) 0.6315(5) 0.4497(5) 0.100(3) Uani 1 1 d .
H12 H -0.2455 0.6232 0.4890 0.120 Uiso 1 1 calc R
C13 C -0.0965(8) 0.6365(4) 0.4398(4) 0.077(3) Uani 1 1 d .
H13 H -0.0334 0.6307 0.4724 0.092 Uiso 1 1 calc R
C14 C -0.0164(7) 0.5196(4) 0.2574(3) 0.107(3) Uani 1 1 d .
H14A H -0.0478 0.5550 0.2327 0.161 Uiso 1 1 calc R
H14B H -0.0814 0.5040 0.2807 0.161 Uiso 1 1 calc R
H14C H 0.0064 0.4746 0.2282 0.161 Uiso 1 1 calc R
C15 C 0.2454(7) 0.5914(4) 0.2646(3) 0.096(3) Uani 1 1 d .
H15A H 0.2160 0.6295 0.2423 0.145 Uiso 1 1 calc R
H15B H 0.2556 0.5450 0.2330 0.145 Uiso 1 1 calc R
H15C H 0.3256 0.6115 0.2916 0.145 Uiso 1 1 calc R
C16 C 0.1785(8) 0.4942(4) 0.3628(4) 0.071(2) Uani 1 1 d .
C17 C 0.2974(8) 0.5233(5) 0.4142(4) 0.120(3) Uani 1 1 d .
H17A H 0.3666 0.5384 0.3933 0.180 Uiso 1 1 calc R
H17B H 0.3198 0.4824 0.4349 0.180 Uiso 1 1 calc R
H17C H 0.2802 0.5671 0.4466 0.180 Uiso 1 1 calc R
C18 C 0.0761(8) 0.4703(5) 0.3975(4) 0.151(4) Uani 1 1 d .
H18A H 0.0001 0.4509 0.3667 0.226 Uiso 1 1 calc R
H18B H 0.0596 0.5142 0.4300 0.226 Uiso 1 1 calc R
H18C H 0.1023 0.4302 0.4183 0.226 Uiso 1 1 calc R
C19 C 0.2128(9) 0.4227(5) 0.3143(4) 0.149(4) Uani 1 1 d .
H19A H 0.1411 0.4022 0.2808 0.224 Uiso 1 1 calc R
H19B H 0.2346 0.3837 0.3372 0.224 Uiso 1 1 calc R
H19C H 0.2839 0.4377 0.2946 0.224 Uiso 1 1 calc R
C20 C 0.3787(10) 0.7860(4) 0.3636(4) 0.073(3) Uani 1 1 d .
C21 C 0.3038(9) 0.8050(5) 0.3116(5) 0.096(3) Uani 1 1 d .
H21 H 0.2179 0.7865 0.3019 0.116 Uiso 1 1 calc R
C22 C 0.3544(13) 0.8506(6) 0.2745(5) 0.124(4) Uani 1 1 d .
H22 H 0.3016 0.8626 0.2405 0.149 Uiso 1 1 calc R
C23 C 0.4794(16) 0.8782(7) 0.2863(7) 0.140(6) Uani 1 1 d .
H23 H 0.5119 0.9110 0.2626 0.168 Uiso 1 1 calc R
C24 C 0.5551(12) 0.8566(7) 0.3335(7) 0.135(5) Uani 1 1 d .
H24 H 0.6421 0.8719 0.3397 0.162 Uiso 1 1 calc R
C25 C 0.5079(10) 0.8124(5) 0.3735(4) 0.101(3) Uani 1 1 d .
H25 H 0.5627 0.8005 0.4068 0.121 Uiso 1 1 calc R
C26 C 0.2355(9) 0.6385(6) 0.5952(5) 0.136(4) Uani 1 1 d .
H26A H 0.1849 0.6034 0.5571 0.164 Uiso 1 1 calc R
H26B H 0.1806 0.6739 0.6169 0.164 Uiso 1 1 calc R
C27 C 0.2901(12) 0.5962(7) 0.6384(6) 0.182(6) Uani 1 1 d .
H27A H 0.2438 0.5450 0.6302 0.219 Uiso 1 1 calc R
H27B H 0.2895 0.6233 0.6835 0.219 Uiso 1 1 calc R
C28 C 0.4178(12) 0.5904(7) 0.6251(7) 0.191(6) Uani 1 1 d .
H28A H 0.4249 0.5392 0.5984 0.229 Uiso 1 1 calc R
H28B H 0.4760 0.5987 0.6657 0.229 Uiso 1 1 calc R
C29 C 0.4488(10) 0.6489(7) 0.5908(5) 0.140(4) Uani 1 1 d .
H29A H 0.5127 0.6888 0.6180 0.168 Uiso 1 1 calc R
H29B H 0.4814 0.6259 0.5509 0.168 Uiso 1 1 calc R
C30 C 0.5951(12) 0.8385(7) 0.5764(6) 0.206(6) Uani 1 1 d .
H30A H 0.6081 0.8031 0.5362 0.248 Uiso 1 1 calc R
H30B H 0.6319 0.8194 0.6132 0.248 Uiso 1 1 calc R
C31 C 0.6545(12) 0.9199(10) 0.5805(9) 0.285(11) Uani 1 1 d .
H31A H 0.7040 0.9421 0.6233 0.342 Uiso 1 1 calc R
H31B H 0.7095 0.9195 0.5474 0.342 Uiso 1 1 calc R
C32 C 0.5631(18) 0.9572(10) 0.5709(8) 0.264(10) Uani 1 1 d .
H32A H 0.5351 0.9510 0.5245 0.316 Uiso 1 1 calc R
H32B H 0.5837 1.0120 0.5919 0.316 Uiso 1 1 calc R
C33 C 0.4706(14) 0.9220(9) 0.6004(8) 0.265(10) Uani 1 1 d .
H33A H 0.4929 0.9364 0.6477 0.318 Uiso 1 1 calc R
H33B H 0.3877 0.9384 0.5889 0.318 Uiso 1 1 calc R
C34 C 0.9491(8) 0.7361(5) 1.1722(3) 0.140(4) Uani 1 1 d .
H34A H 0.9352 0.7898 1.1777 0.210 Uiso 1 1 calc R
H34B H 1.0157 0.7312 1.2056 0.210 Uiso 1 1 calc R
H34C H 0.8722 0.7066 1.1756 0.210 Uiso 1 1 calc R
C35 C 1.0238(8) 0.5972(5) 1.0848(4) 0.151(4) Uani 1 1 d .
H35A H 0.9449 0.5671 1.0843 0.226 Uiso 1 1 calc R
H35B H 1.0834 0.5940 1.1218 0.226 Uiso 1 1 calc R
H35C H 1.0577 0.5772 1.0452 0.226 Uiso 1 1 calc R
C36 C 1.1517(7) 0.7533(5) 1.0914(4) 0.142(4) Uani 1 1 d .
H36A H 1.1410 0.8071 1.0947 0.213 Uiso 1 1 calc R
H36B H 1.1847 0.7323 1.0517 0.213 Uiso 1 1 calc R
H36C H 1.2102 0.7485 1.1283 0.213 Uiso 1 1 calc R
C37 C 0.7639(6) 0.5809(4) 0.9369(3) 0.085(3) Uani 1 1 d .
H37A H 0.8054 0.5461 0.9591 0.128 Uiso 1 1 calc R
H37B H 0.7513 0.5589 0.8905 0.128 Uiso 1 1 calc R
H37C H 0.6830 0.5889 0.9513 0.128 Uiso 1 1 calc R
C38 C 0.9995(6) 0.6409(4) 0.9211(3) 0.085(3) Uani 1 1 d .
H38A H 1.0614 0.6851 0.9275 0.128 Uiso 1 1 calc R
H38B H 0.9766 0.6176 0.8751 0.128 Uiso 1 1 calc R
H38C H 1.0349 0.6035 0.9425 0.128 Uiso 1 1 calc R
C39 C 0.7758(7) 0.7340(4) 0.9119(3) 0.058(2) Uani 1 1 d .
C40 C 0.8282(8) 0.7813(4) 0.8787(3) 0.061(2) Uani 1 1 d .
C41 C 0.9688(9) 0.7880(5) 0.8774(5) 0.068(2) Uani 1 1 d .
C42 C 1.0167(11) 0.7537(6) 0.8225(5) 0.114(4) Uani 1 1 d .
H42 H 0.9611 0.7262 0.7857 0.136 Uiso 1 1 calc R
C43 C 1.1468(16) 0.7589(7) 0.8205(6) 0.137(5) Uani 1 1 d .
H43 H 1.1781 0.7362 0.7825 0.165 Uiso 1 1 calc R
C44 C 1.2276(13) 0.7979(8) 0.8751(8) 0.140(5) Uani 1 1 d .
H44 H 1.3149 0.8002 0.8744 0.167 Uiso 1 1 calc R
C45 C 1.1840(12) 0.8334(6) 0.9306(6) 0.123(4) Uani 1 1 d .
H45 H 1.2402 0.8602 0.9675 0.147 Uiso 1 1 calc R
C46 C 1.0541(12) 0.8286(5) 0.9308(5) 0.094(3) Uani 1 1 d .
H46 H 1.0232 0.8536 0.9683 0.113 Uiso 1 1 calc R
C47 C 0.8258(8) 0.8639(5) 0.7689(3) 0.147(4) Uani 1 1 d .
H47A H 0.8374 0.8151 0.7408 0.220 Uiso 1 1 calc R
H47B H 0.9073 0.8914 0.7889 0.220 Uiso 1 1 calc R
H47C H 0.7803 0.8943 0.7437 0.220 Uiso 1 1 calc R
C48 C 0.5732(7) 0.7991(5) 0.7873(3) 0.127(3) Uani 1 1 d .
H48A H 0.5826 0.7485 0.7613 0.190 Uiso 1 1 calc R
H48B H 0.5409 0.8308 0.7592 0.190 Uiso 1 1 calc R
H48C H 0.5148 0.7940 0.8174 0.190 Uiso 1 1 calc R
C49 C 0.7171(10) 0.9435(5) 0.8878(5) 0.099(3) Uani 1 1 d .
C50 C 0.8455(11) 0.9789(6) 0.9265(5) 0.221(6) Uani 1 1 d .
H50A H 0.9072 0.9782 0.8971 0.332 Uiso 1 1 calc R
H50B H 0.8711 0.9493 0.9576 0.332 Uiso 1 1 calc R
H50C H 0.8398 1.0316 0.9492 0.332 Uiso 1 1 calc R
C51 C 0.6188(10) 0.9447(5) 0.9314(4) 0.171(5) Uani 1 1 d .
H51A H 0.5384 0.9218 0.9058 0.257 Uiso 1 1 calc R
H51B H 0.6118 0.9974 0.9534 0.257 Uiso 1 1 calc R
H51C H 0.6424 0.9155 0.9631 0.257 Uiso 1 1 calc R
C52 C 0.6796(10) 0.9985(6) 0.8429(5) 0.195(5) Uani 1 1 d .
H52A H 0.7398 0.9988 0.8129 0.292 Uiso 1 1 calc R
H52B H 0.6796 1.0502 0.8693 0.292 Uiso 1 1 calc R
H52C H 0.5961 0.9805 0.8188 0.292 Uiso 1 1 calc R
C53 C 0.5181(8) 0.6596(5) 0.8879(4) 0.070(2) Uani 1 1 d .
C54 C 0.5476(8) 0.6127(6) 0.8306(5) 0.088(3) Uani 1 1 d .
H54 H 0.6236 0.6245 0.8160 0.105 Uiso 1 1 calc R
C55 C 0.4632(11) 0.5473(6) 0.7942(4) 0.110(3) Uani 1 1 d .
H55 H 0.4855 0.5151 0.7571 0.132 Uiso 1 1 calc R
C56 C 0.3494(11) 0.5317(7) 0.8138(7) 0.134(5) Uani 1 1 d .
H56 H 0.2930 0.4896 0.7894 0.160 Uiso 1 1 calc R
C57 C 0.3182(12) 0.5773(8) 0.8687(7) 0.149(5) Uani 1 1 d .
H57 H 0.2399 0.5664 0.8815 0.179 Uiso 1 1 calc R
C58 C 0.4021(10) 0.6409(6) 0.9068(5) 0.109(3) Uani 1 1 d .
H58 H 0.3797 0.6707 0.9449 0.131 Uiso 1 1 calc R
C59 C 0.8527(11) 0.9151(8) 1.1130(6) 0.152(4) Uani 1 1 d .
H59A H 0.9275 0.8939 1.1300 0.182 Uiso 1 1 calc R
H59B H 0.8651 0.9254 1.0712 0.182 Uiso 1 1 calc R
C60 C 0.8337(14) 0.9833(8) 1.1567(8) 0.241(8) Uani 1 1 d .
H60A H 0.8569 1.0281 1.1402 0.289 Uiso 1 1 calc R
H60B H 0.8853 0.9884 1.1989 0.289 Uiso 1 1 calc R
C61 C 0.7045(15) 0.9780(9) 1.1627(8) 0.244(8) Uani 1 1 d .
H61A H 0.6648 1.0192 1.1474 0.292 Uiso 1 1 calc R
H61B H 0.6940 0.9831 1.2082 0.292 Uiso 1 1 calc R
C62 C 0.6470(11) 0.9037(8) 1.1239(6) 0.194(6) Uani 1 1 d .
H62A H 0.5966 0.8779 1.1493 0.232 Uiso 1 1 calc R
H62B H 0.5917 0.9098 1.0858 0.232 Uiso 1 1 calc R
C63 C 0.5555(15) 0.7195(8) 1.1485(9) 0.355(14) Uani 1 1 d .
H63A H 0.5014 0.7578 1.1379 0.426 Uiso 1 1 calc R
H63B H 0.6143 0.7443 1.1879 0.426 Uiso 1 1 calc R
C64 C 0.4787(14) 0.6561(10) 1.1604(8) 0.229(8) Uani 1 1 d .
H64A H 0.3995 0.6722 1.1743 0.275 Uiso 1 1 calc R
H64B H 0.5237 0.6337 1.1930 0.275 Uiso 1 1 calc R
C65 C 0.4568(16) 0.6029(9) 1.0969(7) 0.230(9) Uani 1 1 d .
H65A H 0.4404 0.5494 1.0995 0.276 Uiso 1 1 calc R
H65B H 0.3883 0.6158 1.0679 0.276 Uiso 1 1 calc R
C66 C 0.5787(16) 0.6186(10) 1.0786(7) 0.252(9) Uani 1 1 d .
H66A H 0.6397 0.5885 1.0968 0.302 Uiso 1 1 calc R
H66B H 0.5733 0.6047 1.0313 0.302 Uiso 1 1 calc R

loop_
_atom_site_aniso_label
_atom_site_aniso_U_11
_atom_site_aniso_U_22
_atom_site_aniso_U_33
_atom_site_aniso_U_23
_atom_site_aniso_U_13
_atom_site_aniso_U_12
Li1 0.090(12) 0.092(12) 0.074(10) 0.013(8) -0.005(8) -0.015(10)
Li2 0.072(11) 0.079(11) 0.077(10) 0.002(8) 0.001(8) 0.005(9)
P1 0.0632(18) 0.0644(18) 0.0886(19) 0.0275(14) 0.0154(14) 0.0108(14)
P2 0.0584(17) 0.0766(18) 0.0810(17) 0.0282(13) 0.0134(13) 0.0023(13)
P3 0.0681(18) 0.0563(16) 0.0746(18) 0.0116(13) 0.0181(13) 0.0077(14)
P4 0.0695(18) 0.0798(19) 0.0808(17) 0.0258(14) 0.0171(13) 0.0116(15)
Si1 0.111(3) 0.087(2) 0.094(2) 0.0051(17) 0.0310(18) 0.0232(19)
Si2 0.0642(18) 0.0792(19) 0.0710(17) 0.0124(15) 0.0142(14) 0.0048(15)
Si3 0.091(2) 0.089(2) 0.086(2) 0.0194(16) 0.0042(17) 0.0204(18)
Si4 0.106(2) 0.090(2) 0.087(2) 0.0400(17) 0.0213(17) 0.0119(18)
N1 0.083(5) 0.072(5) 0.047(4) 0.021(3) 0.016(3) 0.018(4)
N2 0.058(4) 0.066(5) 0.051(4) 0.013(3) 0.000(3) 0.016(3)
O1 0.079(5) 0.108(5) 0.119(5) 0.068(4) 0.014(4) 0.021(5)
O2 0.079(5) 0.094(6) 0.136(5) 0.009(4) 0.012(4) -0.020(5)
O3 0.089(6) 0.089(6) 0.146(5) -0.006(4) 0.049(4) 0.009(5)
O4 0.119(6) 0.121(6) 0.112(5) 0.027(5) 0.056(4) -0.021(5)
C1 0.164(10) 0.155(10) 0.075(7) -0.012(6) 0.013(6) 0.008(8)
C2 0.183(11) 0.124(10) 0.161(9) -0.013(7) 0.058(7) 0.040(8)
C3 0.151(10) 0.164(10) 0.147(9) 0.007(7) 0.094(8) 0.002(8)
C4 0.131(8) 0.059(6) 0.132(7) 0.049(5) 0.043(6) 0.023(6)
C5 0.071(7) 0.077(7) 0.146(7) 0.025(5) 0.016(5) 0.022(5)
C6 0.057(6) 0.065(6) 0.060(5) 0.031(4) 0.006(4) -0.002(5)
C7 0.038(6) 0.084(7) 0.057(5) 0.033(5) 0.008(4) -0.008(5)
C8 0.071(8) 0.063(6) 0.063(7) 0.016(5) 0.006(6) -0.002(5)
C9 0.069(8) 0.107(8) 0.070(7) 0.013(5) -0.002(6) 0.020(6)
C10 0.072(9) 0.116(9) 0.102(9) -0.001(7) -0.012(7) 0.006(7)
C11 0.068(9) 0.107(8) 0.145(12) 0.028(8) 0.027(8) -0.007(7)
C12 0.074(9) 0.108(8) 0.133(10) 0.043(7) 0.047(8) 0.009(7)
C13 0.070(8) 0.086(7) 0.088(7) 0.047(5) 0.010(6) 0.015(5)
C14 0.101(8) 0.094(7) 0.108(7) -0.003(5) -0.002(5) 0.012(6)
C15 0.111(8) 0.091(7) 0.090(6) 0.017(5) 0.038(5) 0.008(6)
C16 0.066(7) 0.050(6) 0.104(7) 0.026(5) 0.025(6) 0.012(5)
C17 0.121(9) 0.095(8) 0.140(8) 0.044(6) -0.010(7) -0.008(7)
C18 0.126(9) 0.151(10) 0.239(12) 0.143(9) 0.068(9) 0.048(8)
C19 0.201(12) 0.094(9) 0.149(9) 0.007(7) 0.034(8) 0.050(8)
C20 0.074(8) 0.075(7) 0.066(7) 0.005(5) 0.022(6) 0.003(6)
C21 0.112(9) 0.097(8) 0.081(8) 0.027(6) 0.016(7) -0.014(7)
C22 0.174(14) 0.107(10) 0.094(9) 0.033(7) 0.032(10) -0.024(9)
C23 0.22(2) 0.078(9) 0.144(14) 0.039(9) 0.097(14) 0.006(11)
C24 0.107(11) 0.118(11) 0.195(15) 0.041(9) 0.089(11) -0.008(8)
C25 0.065(8) 0.092(8) 0.152(10) 0.027(7) 0.047(7) 0.002(6)
C26 0.109(10) 0.146(11) 0.198(12) 0.114(9) 0.050(9) 0.023(9)
C27 0.121(12) 0.218(15) 0.280(15) 0.180(12) 0.055(11) 0.057(11)
C28 0.114(12) 0.180(14) 0.334(18) 0.161(12) 0.044(11) 0.048(10)
C29 0.076(10) 0.165(12) 0.204(12) 0.105(9) 0.005(8) 0.016(9)
C30 0.072(11) 0.159(15) 0.385(19) 0.084(12) -0.016(11) 0.018(10)
C31 0.095(12) 0.183(17) 0.59(3) 0.229(19) -0.069(15) -0.099(12)
C32 0.28(2) 0.28(2) 0.35(2) 0.228(17) 0.169(18) 0.151(19)
C33 0.25(2) 0.126(14) 0.40(2) -0.027(14) 0.195(17) -0.054(14)
C34 0.147(9) 0.201(11) 0.068(6) 0.024(6) 0.002(6) 0.050(8)
C35 0.181(11) 0.114(9) 0.164(9) 0.062(7) -0.027(7) 0.055(8)
C36 0.101(9) 0.170(11) 0.146(9) 0.048(7) -0.024(6) 0.007(8)
C37 0.101(7) 0.068(6) 0.078(6) 0.016(4) -0.009(5) -0.001(5)
C38 0.078(7) 0.094(7) 0.096(6) 0.035(5) 0.027(5) 0.026(5)
C39 0.070(6) 0.065(6) 0.038(5) 0.013(4) 0.005(4) 0.004(5)
C40 0.068(7) 0.058(6) 0.057(6) 0.010(4) 0.014(5) 0.015(5)
C41 0.067(8) 0.062(6) 0.076(7) 0.012(5) 0.027(7) -0.004(6)
C42 0.110(10) 0.134(10) 0.123(10) 0.051(8) 0.066(8) 0.028(8)
C43 0.184(18) 0.108(11) 0.141(13) 0.034(9) 0.096(12) 0.016(11)
C44 0.107(12) 0.114(13) 0.233(18) 0.072(12) 0.094(12) 0.020(9)
C45 0.074(10) 0.089(9) 0.195(14) 0.019(8) 0.015(9) -0.004(7)
C46 0.080(9) 0.072(7) 0.122(9) 0.010(6) 0.014(7) 0.002(7)
C47 0.182(10) 0.170(10) 0.120(8) 0.069(7) 0.069(7) 0.026(8)
C48 0.124(9) 0.143(9) 0.111(7) 0.071(6) -0.040(6) -0.025(7)
C49 0.106(9) 0.080(8) 0.120(9) 0.040(7) 0.009(7) 0.018(7)
C50 0.172(14) 0.118(11) 0.290(15) -0.086(9) -0.033(11) 0.019(10)
C51 0.241(14) 0.090(9) 0.218(12) 0.037(8) 0.151(11) 0.044(9)
C52 0.268(16) 0.130(11) 0.222(13) 0.086(9) 0.075(10) 0.055(10)
C53 0.059(7) 0.077(7) 0.076(7) 0.025(6) 0.002(5) 0.016(6)
C54 0.080(8) 0.105(8) 0.072(7) 0.020(6) 0.001(6) -0.007(7)
C55 0.093(9) 0.107(10) 0.109(8) 0.021(7) -0.052(8) 0.010(8)
C56 0.035(8) 0.119(12) 0.223(15) 0.036(10) -0.054(9) -0.005(8)
C57 0.084(11) 0.111(13) 0.251(17) 0.034(10) 0.031(11) 0.020(9)
C58 0.069(9) 0.109(10) 0.155(10) 0.040(8) 0.022(8) 0.022(7)
C59 0.138(12) 0.099(11) 0.215(12) 0.006(9) 0.083(10) -0.006(10)
C60 0.159(15) 0.131(13) 0.38(2) -0.075(13) 0.104(15) -0.019(12)
C61 0.155(15) 0.124(14) 0.41(2) -0.055(13) 0.105(16) 0.012(12)
C62 0.135(13) 0.107(12) 0.302(16) -0.051(10) 0.099(11) -0.017(10)
C63 0.46(3) 0.227(19) 0.46(3) 0.087(17) 0.40(2) -0.036(16)
C64 0.168(15) 0.30(2) 0.31(2) 0.194(18) 0.153(15) 0.063(14)
C65 0.253(19) 0.239(18) 0.136(13) 0.012(11) -0.015(12) -0.177(15)
C66 0.34(2) 0.151(15) 0.289(18) 0.024(13) 0.223(17) -0.056(15)

loop_
_atom_type_symbol
_atom_type_description
_atom_type_scat_dispersion_real
_atom_type_scat_dispersion_imag
_atom_type_scat_source
C C 0.0033 0.0016 'International Tables Vol C Tables 4.2.6.8 and 6.1.1.4'
H H 0.0000 0.0000 'International Tables Vol C Tables 4.2.6.8 and 6.1.1.4'
Li Li -0.0003 0.0001 'International Tables Vol C Tables 4.2.6.8 and 6.1.1.4'
N N 0.0061 0.0033 'International Tables Vol C Tables 4.2.6.8 and 6.1.1.4'
Si Si 0.0817 0.0704 'International Tables Vol C Tables 4.2.6.8 and 6.1.1.4'
P P 0.1023 0.0942 'International Tables Vol C Tables 4.2.6.8 and 6.1.1.4'
O O 0.0106 0.0060 'International Tables Vol C Tables 4.2.6.8 and 6.1.1.4'

loop_
_geom_angle_atom_site_label_1
_geom_angle_atom_site_label_2
_geom_angle_atom_site_label_3
_geom_angle
O1 Li1 O2 108.5(7)
O1 Li1 N1 117.0(7)
O2 Li1 N1 117.3(8)
O1 Li1 P2 109.0(6)
O2 Li1 P2 108.9(6)
N1 Li1 P2 94.9(5)
O1 Li1 P1 130.2(7)
O2 Li1 P1 120.2(6)
N1 Li1 P1 30.1(2)
P2 Li1 P1 65.3(3)
O1 Li1 Si1 103.3(6)
O2 Li1 Si1 103.5(6)
N1 Li1 Si1 27.9(2)
P2 Li1 Si1 122.8(5)
P1 Li1 Si1 57.8(3)
O4 Li2 O3 105.2(6)
O4 Li2 N2 117.8(7)
O3 Li2 N2 114.5(7)
O4 Li2 P4 114.1(6)
O3 Li2 P4 108.9(6)
N2 Li2 P4 96.2(5)
O4 Li2 P3 121.4(6)
O3 Li2 P3 131.1(6)
N2 Li2 P3 31.0(2)
P4 Li2 P3 66.5(3)
N1 P1 C4 112.0(3)
N1 P1 C5 114.9(3)
C4 P1 C5 99.4(3)
N1 P1 C6 110.1(3)
C4 P1 C6 106.8(3)
C5 P1 C6 112.8(3)
N1 P1 Li1 40.7(3)
C4 P1 Li1 100.1(4)
C5 P1 Li1 153.8(4)
C6 P1 Li1 77.7(3)
C20 P2 C6 104.9(4)
C20 P2 Li1 122.3(4)
C6 P2 Li1 86.3(4)
N2 P3 C37 111.8(3)
N2 P3 C38 115.1(3)
C37 P3 C38 100.2(3)
N2 P3 C39 109.2(3)
C37 P3 C39 107.0(3)
C38 P3 C39 113.0(3)
N2 P3 Li2 41.3(3)
C37 P3 Li2 96.5(4)
C38 P3 Li2 155.6(4)
C39 P3 Li2 78.3(3)
C53 P4 C39 103.9(4)
C53 P4 Li2 119.7(4)
C39 P4 Li2 86.8(4)
N1 Si1 C2 113.7(3)
N1 Si1 C3 111.6(3)
C2 Si1 C3 107.4(4)
N1 Si1 C1 111.0(3)
C2 Si1 C1 105.9(4)
C3 Si1 C1 106.7(4)
N1 Si1 Li1 34.5(3)
C2 Si1 Li1 127.1(4)
C3 Si1 Li1 122.7(4)
C1 Si1 Li1 76.5(3)
C14 Si2 C15 104.4(3)
C14 Si2 C16 105.7(4)
C15 Si2 C16 111.8(3)
C14 Si2 C7 106.8(3)
C15 Si2 C7 114.3(3)
C16 Si2 C7 113.0(3)
N2 Si3 C35 113.6(3)
N2 Si3 C36 112.5(3)
C35 Si3 C36 107.1(4)
N2 Si3 C34 110.4(3)
C35 Si3 C34 106.6(4)
C36 Si3 C34 106.1(4)
C49 Si4 C48 110.8(4)
C49 Si4 C47 106.6(4)
C48 Si4 C47 103.6(4)
C49 Si4 C40 113.7(4)
C48 Si4 C40 115.5(4)
C47 Si4 C40 105.6(4)
P1 N1 Si1 132.1(4)
P1 N1 Li1 109.2(4)
Si1 N1 Li1 117.6(5)
P3 N2 Si3 130.0(3)
P3 N2 Li2 107.7(4)
Si3 N2 Li2 119.6(4)
C29 O1 C26 108.8(7)
C29 O1 Li1 124.8(9)
C26 O1 Li1 126.4(8)
C33 O2 C30 100.8(9)
C33 O2 Li1 128.4(10)
C30 O2 Li1 129.4(9)
C62 O3 C59 107.0(8)
C62 O3 Li2 125.1(9)
C59 O3 Li2 125.8(8)
C63 O4 C66 106.5(9)
C63 O4 Li2 132.1(10)
C66 O4 Li2 120.3(8)
C7 C6 P1 125.0(6)
C7 C6 P2 121.0(6)
P1 C6 P2 111.5(4)
C6 C7 C8 121.4(7)
C6 C7 Si2 123.6(6)
C8 C7 Si2 114.9(6)
C9 C8 C13 117.3(8)
C9 C8 C7 121.8(9)
C13 C8 C7 120.8(8)
C8 C9 C10 121.0(8)
C11 C10 C9 120.1(10)
C10 C11 C12 120.2(11)
C11 C12 C13 120.7(10)
C8 C13 C12 120.6(8)
C18 C16 C17 107.0(7)
C18 C16 C19 109.8(7)
C17 C16 C19 106.1(7)
C18 C16 Si2 110.6(5)
C17 C16 Si2 113.8(6)
C19 C16 Si2 109.5(6)
C21 C20 C25 116.2(8)
C21 C20 P2 124.8(9)
C25 C20 P2 118.5(9)
C22 C21 C20 121.5(10)
C23 C22 C21 121.4(13)
C24 C23 C22 118.1(16)
C23 C24 C25 122.5(14)
C24 C25 C20 120.1(10)
O1 C26 C27 107.8(9)
C26 C27 C28 105.1(10)
C27 C28 C29 107.9(10)
O1 C29 C28 106.1(8)
O2 C30 C31 105.2(10)
C32 C31 C30 104.9(14)
C31 C32 C33 101.5(15)
O2 C33 C32 106.6(12)
C40 C39 P3 125.8(6)
C40 C39 P4 120.3(6)
P3 C39 P4 112.1(4)
C39 C40 C41 120.3(7)
C39 C40 Si4 123.2(6)
C41 C40 Si4 116.4(6)
C42 C41 C46 117.6(9)
C42 C41 C40 120.6(10)
C46 C41 C40 121.8(9)
C41 C42 C43 121.4(11)
C44 C43 C42 118.9(14)
C43 C44 C45 121.6(15)
C44 C45 C46 118.3(12)
C41 C46 C45 122.2(9)
C51 C49 C50 111.1(9)
C51 C49 C52 106.4(8)
C50 C49 C52 105.6(9)
C51 C49 Si4 115.3(7)
C50 C49 Si4 109.8(7)
C52 C49 Si4 108.2(7)
C58 C53 C54 117.5(9)
C58 C53 P4 118.2(9)
C54 C53 P4 124.1(8)
C53 C54 C55 120.9(9)
C56 C55 C54 119.8(11)
C57 C56 C55 120.1(13)
C56 C57 C58 121.1(13)
C53 C58 C57 120.5(11)
C60 C59 O3 107.5(10)
C59 C60 C61 106.6(13)
C60 C61 C62 107.8(11)
O3 C62 C61 107.1(11)
O4 C63 C64 111.1(14)
C63 C64 C65 101.7(12)
C66 C65 C64 97.5(12)
O4 C66 C65 107.7(12)

loop_
_geom_bond_atom_site_label_1
_geom_bond_atom_site_label_2
_geom_bond_distance
Li1 O1 1.910(15)
Li1 O2 1.965(14)
Li1 N1 2.037(15)
Li1 P2 2.652(12)
Li1 P1 2.951(14)
Li1 Si1 3.188(14)
Li2 O4 1.966(14)
Li2 O3 1.956(14)
Li2 N2 2.022(13)
Li2 P4 2.605(12)
Li2 P3 2.918(12)
P1 N1 1.567(5)
P1 C4 1.788(6)
P1 C5 1.821(6)
P1 C6 1.835(7)
P2 C20 1.791(8)
P2 C6 1.835(7)
P3 N2 1.578(5)
P3 C37 1.777(6)
P3 C38 1.800(6)
P3 C39 1.813(7)
P4 C53 1.818(8)
P4 C39 1.849(7)
Si1 N1 1.685(5)
Si1 C2 1.820(8)
Si1 C3 1.869(8)
Si1 C1 1.889(7)
Si2 C14 1.863(7)
Si2 C15 1.871(6)
Si2 C16 1.886(7)
Si2 C7 1.908(7)
Si3 N2 1.688(5)
Si3 C35 1.833(8)
Si3 C36 1.852(8)
Si3 C34 1.856(6)
Si4 C49 1.874(9)
Si4 C48 1.881(7)
Si4 C47 1.880(7)
Si4 C40 1.915(7)
O1 C29 1.401(9)
O1 C26 1.407(9)
O2 C33 1.342(12)
O2 C30 1.363(11)
O3 C62 1.356(11)
O3 C59 1.420(10)
O4 C63 1.246(12)
O4 C66 1.377(14)
C6 C7 1.340(8)
C7 C8 1.500(9)
C8 C9 1.395(8)
C8 C13 1.390(8)
C9 C10 1.417(10)
C10 C11 1.351(10)
C11 C12 1.362(10)
C12 C13 1.409(10)
C16 C18 1.481(9)
C16 C17 1.534(9)
C16 C19 1.540(9)
C20 C21 1.398(9)
C20 C25 1.394(10)
C21 C22 1.381(11)
C22 C23 1.356(14)
C23 C24 1.348(13)
C24 C25 1.395(11)
C26 C27 1.409(10)
C27 C28 1.431(11)
C28 C29 1.441(11)
C30 C31 1.514(14)
C31 C32 1.240(14)
C32 C33 1.413(16)
C39 C40 1.348(8)
C40 C41 1.499(9)
C41 C42 1.364(10)
C41 C46 1.376(9)
C42 C43 1.389(13)
C43 C44 1.360(13)
C44 C45 1.358(12)
C45 C46 1.381(11)
C49 C51 1.481(10)
C49 C50 1.513(11)
C49 C52 1.553(10)
C53 C58 1.388(10)
C53 C54 1.392(9)
C54 C55 1.419(10)
C55 C56 1.360(12)
C56 C57 1.353(12)
C57 C58 1.405(12)
C59 C60 1.392(11)
C60 C61 1.397(14)
C61 C62 1.431(13)
C63 C64 1.431(16)
C64 C65 1.437(15)
C65 C66 1.428(16)
